data_2201985
loop_
_publ_author_name
'Onoda, Akira'
'Kawakita, Keiko'
'Okamura, Taka-aki'
'Yamamoto, Hitoshi'
'Ueyama, Norikazu'

_publ_section_title
;
 A distorted square-planar Pd^<b>II^</b> complex with a shortened
 Pd---Cl bond induced by the bulky terpyridyl ligand
 6,6''-dimesityl-2,2':6',2''-terpyridine
;
_journal_issue 5
_journal_name_full 'Acta Crystallographica Section E'
_journal_page_first m291
_journal_page_last m293
_journal_paper_doi 10.1107/S1600536803008626
_journal_volume 59
_journal_year 2003
_chemical_formula_iupac '[Pd Cl (C33 H31 N3)]2 [Pd Cl4], 4 C H2 Cl2'
_chemical_formula_sum 'C70 H70 Cl14 N6 Pd3'
_chemical_formula_weight 1810.82
_chemical_name_systematic ?
_space_group_IT_number 2
_symmetry_cell_setting triclinic
_symmetry_space_group_name_Hall '-P 1'
_symmetry_space_group_name_H-M 'P -1'
_atom_sites_solution_hydrogens geom
_atom_sites_solution_primary direct
_atom_sites_solution_secondary difmap
_audit_creation_method SHELXL-97
_cell_angle_alpha 91.21
_cell_angle_beta 100.468(7)
_cell_angle_gamma 83.566(7)
_cell_formula_units_Z 1
_cell_length_a 10.6555(7)
_cell_length_b 21.3398(5)
_cell_length_c 8.59950(10)
_cell_measurement_reflns_used 12443
_cell_measurement_temperature 200
_cell_measurement_theta_max 27.4
_cell_measurement_theta_min 2.3
_cell_volume 1910.75(14)
_computing_cell_refinement
;
MSC/AFC Diffractometer Control
Software
;
_computing_data_collection
;
MSC/AFC Diffractometer Control
Software (Molecular Structure Corporation, 1991)
;
_computing_data_reduction
;
TEXSAN
(Molecular Structure Corporation, 1999)
;
_computing_structure_refinement 'SHELXL97 (Sheldrick, 1997)'
_computing_structure_solution 'SHELXS97 (Sheldrick, 1997)'
_diffrn_ambient_temperature 200
_diffrn_detector_area_resol_mean 10.00
_diffrn_measured_fraction_theta_full 0.916
_diffrn_measured_fraction_theta_max 0.916
_diffrn_measurement_device_type 'Rigaku R-AXIS-RAPID Imaging Plate'
_diffrn_measurement_method \w
_diffrn_radiation_monochromator graphite
_diffrn_radiation_source 'fine-focus sealed tube'
_diffrn_radiation_type MoK\a
_diffrn_radiation_wavelength 0.71069
_diffrn_reflns_av_R_equivalents 0.0368
_diffrn_reflns_av_sigmaI/netI 0.1689
_diffrn_reflns_limit_h_max 13
_diffrn_reflns_limit_h_min -13
_diffrn_reflns_limit_k_max 27
_diffrn_reflns_limit_k_min -27
_diffrn_reflns_limit_l_max 11
_diffrn_reflns_limit_l_min -11
_diffrn_reflns_number 9543
_diffrn_reflns_theta_full 27.48
_diffrn_reflns_theta_max 27.48
_diffrn_reflns_theta_min 2.08
_diffrn_standards_decay_% 0
_exptl_absorpt_coefficient_mu 1.232
_exptl_absorpt_correction_T_max 0.940
_exptl_absorpt_correction_T_min 0.777
_exptl_absorpt_correction_type multi-scan
_exptl_absorpt_process_details '(ABSCOR; Higashi, 1995)'
_exptl_crystal_colour orange
_exptl_crystal_density_diffrn 1.574
_exptl_crystal_density_method 'not measured'
_exptl_crystal_description platelet
_exptl_crystal_F_000 908
_exptl_crystal_size_max 0.150
_exptl_crystal_size_mid 0.150
_exptl_crystal_size_min 0.050
_refine_diff_density_max 0.531
_refine_diff_density_min -1.364
_refine_ls_extinction_method none
_refine_ls_goodness_of_fit_ref 1.002
_refine_ls_hydrogen_treatment mixed
_refine_ls_matrix_type full
_refine_ls_number_parameters 455
_refine_ls_number_reflns 8029
_refine_ls_number_restraints 2
_refine_ls_restrained_S_all 1.002
_refine_ls_R_factor_all 0.0954
_refine_ls_R_factor_gt 0.0533
_refine_ls_shift/su_max <0.001
_refine_ls_shift/su_mean 0.000
_refine_ls_structure_factor_coef Fsqd
_refine_ls_weighting_details 'calc w = 1/[\s^2^(Fo^2^)+(0.078P)^2^] where P = (Fo^2^+2Fc^2^)/3'
_refine_ls_weighting_scheme calc
_refine_ls_wR_factor_gt 0.1324
_refine_ls_wR_factor_ref 0.1444
_reflns_number_gt 4933
_reflns_number_total 8029
_reflns_threshold_expression >2sigma(I)
_cod_data_source_file fl6020.cif
_cod_data_source_block I
_cod_database_code 2201985

loop_
_symmetry_equiv_pos_as_xyz
'x, y, z'
'-x, -y, -z'

loop_
_atom_site_label
_atom_site_fract_x
_atom_site_fract_y
_atom_site_fract_z
_atom_site_U_iso_or_equiv
_atom_site_adp_type
_atom_site_calc_flag
_atom_site_refinement_flags
_atom_site_occupancy
_atom_site_disorder_assembly
_atom_site_disorder_group
_atom_site_type_symbol
Pd1 0.36247(4) 0.190898(18) 0.51368(5) 0.04205(13) Uani d . 1 . . Pd
Pd2 1.0000 0.0000 1.0000 0.04568(16) Uani d S 1 . . Pd
Cl1 0.34252(12) 0.29833(6) 0.49358(19) 0.0549(4) Uani d . 1 . . Cl
Cl2 0.92476(15) -0.03122(8) 0.7432(2) 0.0689(4) Uani d . 1 . . Cl
Cl3 0.80997(13) 0.06468(7) 0.99641(19) 0.0596(4) Uani d . 1 . . Cl
Cl11 0.6628(3) 0.21062(11) 0.8485(3) 0.1074(7) Uani d . 1 . . Cl
Cl12 0.7226(3) 0.33957(16) 0.8612(4) 0.1533(12) Uani d . 1 . . Cl
Cl21 0.7376(14) 0.4774(5) 0.6671(13) 0.219(6) Uani d PD 0.632(11) . . Cl
Cl22 0.6860(13) 0.5227(3) 0.3693(8) 0.200(5) Uani d PD 0.632(11) . . Cl
Cl31 0.7697(14) 0.4826(7) 0.616(3) 0.243(13) Uani d PD 0.368(11) . . Cl
Cl32 0.5549(11) 0.5472(4) 0.3748(13) 0.138(5) Uani d PD 0.368(11) . . Cl
N11 0.5380(4) 0.1671(2) 0.4393(5) 0.0459(10) Uani d . 1 . . N
N21 0.4055(4) 0.1057(2) 0.6002(6) 0.0496(11) Uani d . 1 . . N
N31 0.1908(4) 0.1810(2) 0.5907(5) 0.0474(11) Uani d . 1 . . N
C1 0.6037(7) 0.2902(4) 0.8339(10) 0.083(2) Uani d . 1 . . C
H32 0.5497 0.2982 0.7283 0.100 Uiso calc R 1 . . H
H33 0.5483 0.3001 0.9140 0.100 Uiso calc R 1 . . H
C2 0.6980(19) 0.5429(11) 0.5590(16) 0.109(8) Uani d PD 0.632(11) . . C
H34 0.6151 0.5644 0.5787 0.205 Uiso calc PR 0.632(11) . . H
H35 0.7645 0.5721 0.5878 0.205 Uiso calc PR 0.632(11) . . H
C3 0.672(4) 0.547(2) 0.538(5) 0.18(3) Uani d PD 0.368(11) . . C
H36 0.6286 0.5649 0.6243 0.117 Uiso calc PR 0.368(11) . . H
H37 0.7290 0.5779 0.5171 0.205 Uiso calc PR 0.368(11) . . H
C12 0.6019(5) 0.1116(2) 0.5093(7) 0.0474(13) Uani d . 1 . . C
C13 0.7223(5) 0.0877(3) 0.4840(7) 0.0575(15) Uani d . 1 . . C
H1 0.7659 0.0511 0.5388 0.069 Uiso calc R 1 . . H
C14 0.7791(5) 0.1177(3) 0.3773(7) 0.0591(15) Uani d . 1 . . C
H2 0.8617 0.1020 0.3574 0.070 Uiso calc R 1 . . H
C15 0.7125(5) 0.1712(3) 0.3008(7) 0.0554(14) Uani d . 1 . . C
H3 0.7492 0.1917 0.2258 0.068 Uiso calc R 1 . . H
C16 0.5927(5) 0.1954(3) 0.3319(6) 0.0475(12) Uani d . 1 . . C
C22 0.5287(5) 0.0793(2) 0.6075(6) 0.0464(13) Uani d . 1 . . C
C23 0.5722(6) 0.0257(3) 0.7002(7) 0.0583(15) Uani d . 1 . . C
H4 0.6577 0.0063 0.7071 0.069 Uiso calc R 1 . . H
C24 0.4872(7) 0.0012(3) 0.7826(7) 0.0609(16) Uani d . 1 . . C
H5 0.5145 -0.0364 0.8425 0.069 Uiso calc R 1 . . H
C25 0.3629(6) 0.0308(3) 0.7789(7) 0.0634(17) Uani d . 1 . . C
H6 0.3060 0.0142 0.8364 0.076 Uiso calc R 1 . . H
C26 0.3246(5) 0.0855(3) 0.6880(7) 0.0513(14) Uani d . 1 . . C
C32 0.2001(5) 0.1259(3) 0.6762(7) 0.0546(14) Uani d . 1 . . C
C33 0.1026(6) 0.1100(3) 0.7469(7) 0.0602(16) Uani d . 1 . . C
H7 0.1122 0.0716 0.8042 0.073 Uiso calc R 1 . . H
C34 -0.0102(6) 0.1503(4) 0.7342(8) 0.075(2) Uani d . 1 . . C
H8 -0.0769 0.1415 0.7874 0.089 Uiso calc R 1 . . H
C35 -0.0229(6) 0.2033(3) 0.6428(8) 0.0659(17) Uani d . 1 . . C
H9 -0.1013 0.2303 0.6283 0.080 Uiso calc R 1 . . H
C36 0.0779(5) 0.2186(3) 0.5698(7) 0.0492(13) Uani d . 1 . . C
C41 0.5212(5) 0.2521(3) 0.2444(7) 0.0467(12) Uani d . 1 . . C
C42 0.5641(5) 0.3116(3) 0.2751(7) 0.0548(14) Uani d . 1 . . C
C43 0.4941(7) 0.3631(3) 0.1927(8) 0.0691(18) Uani d . 1 . . C
H10 0.5232 0.4035 0.2120 0.083 Uiso calc R 1 . . H
C44 0.3830(7) 0.3576(4) 0.0830(9) 0.078(2) Uani d . 1 . . C
C45 0.3455(7) 0.2974(3) 0.0517(8) 0.0734(19) Uani d . 1 . . C
H11 0.2706 0.2927 -0.0246 0.089 Uiso calc R 1 . . H
C46 0.4126(5) 0.2447(3) 0.1268(7) 0.0546(14) Uani d . 1 . . C
C47 0.6824(6) 0.3210(3) 0.3985(9) 0.0724(19) Uani d . 1 . . C
H12 0.6764 0.3007 0.4976 0.088 Uiso calc R 1 . . H
H13 0.6873 0.3663 0.4169 0.088 Uiso calc R 1 . . H
H14 0.7595 0.3023 0.3606 0.088 Uiso calc R 1 . . H
C48 0.3053(11) 0.4160(4) -0.0022(12) 0.130(4) Uani d . 1 . . C
H15 0.2208 0.4227 0.0290 0.150 Uiso calc R 1 . . H
H16 0.2945 0.4095 -0.1168 0.150 Uiso calc R 1 . . H
H17 0.3512 0.4531 0.0269 0.150 Uiso calc R 1 . . H
C49 0.3739(7) 0.1795(3) 0.0795(8) 0.0741(19) Uani d . 1 . . C
H18 0.3511 0.1594 0.1704 0.090 Uiso calc R 1 . . H
H19 0.4458 0.1537 0.0449 0.090 Uiso calc R 1 . . H
H20 0.2998 0.1834 -0.0072 0.090 Uiso calc R 1 . . H
C51 0.0520(5) 0.2740(3) 0.4578(6) 0.0486(13) Uani d . 1 . . C
C52 0.0319(5) 0.3350(3) 0.5200(7) 0.0535(14) Uani d . 1 . . C
C53 -0.0018(6) 0.3860(3) 0.4141(8) 0.0628(16) Uani d . 1 . . C
H21 -0.0159 0.4275 0.4539 0.073 Uiso calc R 1 . . H
C54 -0.0149(6) 0.3762(3) 0.2511(9) 0.0698(18) Uani d . 1 . . C
C55 0.0046(6) 0.3160(3) 0.1944(8) 0.0622(16) Uani d . 1 . . C
H22 -0.0043 0.3093 0.0836 0.077 Uiso calc R 1 . . H
C56 0.0374(5) 0.2646(3) 0.2964(7) 0.0535(14) Uani d . 1 . . C
C57 0.0494(8) 0.3475(4) 0.6958(8) 0.083(2) Uani d . 1 . . C
H23 0.1353 0.3294 0.7468 0.097 Uiso calc R 1 . . H
H24 -0.0155 0.3281 0.7399 0.097 Uiso calc R 1 . . H
H25 0.0399 0.3931 0.7147 0.097 Uiso calc R 1 . . H
C58 -0.0559(9) 0.4319(4) 0.1361(11) 0.107(3) Uani d . 1 . . C
H26 -0.1296 0.4580 0.1660 0.130 Uiso calc R 1 . . H
H27 -0.0800 0.4159 0.0284 0.130 Uiso calc R 1 . . H
H28 0.0156 0.4574 0.1404 0.130 Uiso calc R 1 . . H
C59 0.0539(6) 0.1991(3) 0.2235(8) 0.0697(18) Uani d . 1 . . C
H29 -0.0049 0.1980 0.1218 0.085 Uiso calc R 1 . . H
H30 0.0347 0.1678 0.2949 0.085 Uiso calc R 1 . . H
H31 0.1426 0.1894 0.2068 0.085 Uiso calc R 1 . . H

loop_
_atom_site_aniso_label
_atom_site_aniso_U_11
_atom_site_aniso_U_22
_atom_site_aniso_U_33
_atom_site_aniso_U_12
_atom_site_aniso_U_13
_atom_site_aniso_U_23
Pd1 0.0328(2) 0.0427(2) 0.0498(2) -0.00475(15) 0.00403(16) 0.00628(18)
Pd2 0.0391(3) 0.0428(3) 0.0560(4) 0.0018(2) 0.0132(3) 0.0115(3)
Cl1 0.0418(7) 0.0444(7) 0.0806(10) -0.0025(5) 0.0168(7) 0.0079(7)
Cl2 0.0596(9) 0.0706(10) 0.0667(10) 0.0169(7) 0.0007(7) -0.0032(8)
Cl3 0.0456(7) 0.0628(9) 0.0684(9) 0.0104(6) 0.0143(7) 0.0052(8)
Cl11 0.1268(19) 0.0978(15) 0.0898(15) 0.0162(13) 0.0173(13) -0.0090(12)
Cl12 0.132(2) 0.152(3) 0.178(3) -0.066(2) 0.001(2) 0.004(2)
Cl21 0.410(18) 0.079(4) 0.161(6) -0.005(7) 0.048(8) 0.009(4)
Cl22 0.333(15) 0.156(5) 0.143(5) -0.057(7) 0.114(7) -0.010(4)
Cl31 0.119(8) 0.068(6) 0.54(4) 0.022(5) 0.074(14) 0.034(12)
Cl32 0.142(9) 0.112(6) 0.168(8) -0.044(6) 0.033(6) -0.001(5)
N11 0.039(2) 0.047(2) 0.049(3) -0.0032(18) 0.0013(19) -0.004(2)
N21 0.042(2) 0.048(2) 0.056(3) -0.0093(19) -0.002(2) 0.003(2)
N31 0.041(2) 0.046(2) 0.054(3) -0.0105(19) 0.001(2) 0.009(2)
C1 0.071(5) 0.090(5) 0.084(5) 0.003(4) 0.010(4) 0.009(4)
C2 0.086(10) 0.077(13) 0.18(2) -0.026(9) 0.043(11) 0.014(13)
C3 0.22(5) 0.11(3) 0.15(4) 0.11(3) -0.05(3) -0.03(3)
C12 0.037(3) 0.046(3) 0.054(3) -0.001(2) -0.003(2) -0.001(3)
C13 0.049(3) 0.053(3) 0.063(4) 0.008(3) -0.002(3) -0.008(3)
C14 0.040(3) 0.072(4) 0.062(4) 0.006(3) 0.009(3) -0.009(3)
C15 0.047(3) 0.067(4) 0.053(3) -0.004(3) 0.012(3) -0.002(3)
C16 0.034(3) 0.057(3) 0.049(3) -0.004(2) 0.005(2) 0.003(3)
C22 0.050(3) 0.040(3) 0.044(3) -0.001(2) -0.003(2) -0.010(2)
C23 0.072(4) 0.044(3) 0.050(3) 0.002(3) -0.006(3) -0.001(3)
C24 0.080(4) 0.044(3) 0.053(4) -0.007(3) -0.003(3) 0.002(3)
C25 0.074(4) 0.060(4) 0.055(4) -0.025(3) -0.003(3) 0.010(3)
C26 0.053(3) 0.046(3) 0.053(3) -0.016(2) 0.000(3) -0.004(3)
C32 0.049(3) 0.064(4) 0.050(3) -0.020(3) -0.004(3) 0.014(3)
C33 0.051(4) 0.070(4) 0.062(4) -0.020(3) 0.005(3) 0.017(3)
C34 0.050(4) 0.106(5) 0.074(5) -0.022(4) 0.011(3) 0.026(4)
C35 0.038(3) 0.085(5) 0.076(4) -0.011(3) 0.007(3) 0.016(4)
C36 0.032(3) 0.060(3) 0.056(3) -0.009(2) 0.007(2) 0.009(3)
C41 0.040(3) 0.050(3) 0.052(3) -0.005(2) 0.014(2) 0.003(3)
C42 0.041(3) 0.062(4) 0.063(4) -0.005(3) 0.015(3) 0.010(3)
C43 0.071(4) 0.055(4) 0.084(5) -0.010(3) 0.018(4) 0.010(3)
C44 0.077(5) 0.074(5) 0.076(5) 0.012(4) 0.007(4) 0.017(4)
C45 0.061(4) 0.084(5) 0.066(4) -0.001(4) -0.008(3) 0.008(4)
C46 0.044(3) 0.064(4) 0.055(3) -0.005(3) 0.006(3) 0.005(3)
C47 0.050(4) 0.074(4) 0.094(5) -0.018(3) 0.011(3) -0.010(4)
C48 0.149(9) 0.086(6) 0.128(8) 0.022(6) -0.031(7) 0.029(6)
C49 0.063(4) 0.093(5) 0.060(4) -0.016(4) -0.011(3) -0.008(4)
C51 0.031(3) 0.064(3) 0.049(3) -0.005(2) 0.003(2) 0.012(3)
C52 0.037(3) 0.063(4) 0.058(3) -0.001(2) 0.005(2) -0.003(3)
C53 0.057(4) 0.045(3) 0.083(5) -0.002(3) 0.006(3) -0.003(3)
C54 0.053(4) 0.081(5) 0.074(5) -0.003(3) 0.008(3) 0.029(4)
C55 0.062(4) 0.068(4) 0.055(4) 0.001(3) 0.012(3) 0.006(3)
C56 0.037(3) 0.062(4) 0.061(4) -0.003(2) 0.008(3) 0.007(3)
C57 0.081(5) 0.091(5) 0.072(5) -0.006(4) 0.007(4) -0.014(4)
C58 0.109(7) 0.092(6) 0.111(7) 0.002(5) 0.000(5) 0.046(5)
C59 0.061(4) 0.074(4) 0.069(4) 0.001(3) 0.004(3) 0.005(4)

loop_
_atom_type_symbol
_atom_type_description
_atom_type_scat_dispersion_real
_atom_type_scat_dispersion_imag
_atom_type_scat_source
C C 0.0033 0.0016 'International Tables Vol C Tables 4.2.6.8 and 6.1.1.4'
H H 0.0000 0.0000 'International Tables Vol C Tables 4.2.6.8 and 6.1.1.4'
N N 0.0061 0.0033 'International Tables Vol C Tables 4.2.6.8 and 6.1.1.4'
Pd Pd -0.9988 1.0072 'International Tables Vol C Tables 4.2.6.8 and 6.1.1.4'
Cl Cl 0.1484 0.1585 'International Tables Vol C Tables 4.2.6.8 and 6.1.1.4'

loop_
_geom_angle_atom_site_label_1
_geom_angle_atom_site_label_2
_geom_angle_atom_site_label_3
_geom_angle_site_symmetry_1
_geom_angle_site_symmetry_3
_geom_angle
_geom_angle_publ_flag
N21 Pd1 N31 . . 81.28(18) yes
N21 Pd1 N11 . . 80.39(18) yes
N31 Pd1 N11 . . 160.31(17) yes
N21 Pd1 Cl1 . . 161.42(14) yes
N31 Pd1 Cl1 . . 98.89(12) yes
N11 Pd1 Cl1 . . 100.78(12) yes
Cl3 Pd2 Cl3 . 2_757 180.0 ?
Cl3 Pd2 Cl2 . 2_757 90.50(5) ?
Cl3 Pd2 Cl2 2_757 2_757 89.50(5) ?
Cl3 Pd2 Cl2 . . 89.51(5) ?
Cl3 Pd2 Cl2 2_757 . 90.50(5) ?
Cl2 Pd2 Cl2 2_757 . 180.0 ?
C16 N11 C12 . . 117.9(4) ?
C16 N11 Pd1 . . 130.5(3) ?
C12 N11 Pd1 . . 111.6(4) ?
C26 N21 C22 . . 123.3(5) ?
C26 N21 Pd1 . . 116.8(4) ?
C22 N21 Pd1 . . 117.0(4) ?
C36 N31 C32 . . 118.0(5) ?
C36 N31 Pd1 . . 130.9(4) ?
C32 N31 Pd1 . . 111.2(4) ?
Cl12 C1 Cl11 . . 113.2(4) ?
Cl12 C1 H32 . . 108.9 ?
Cl11 C1 H32 . . 108.9 ?
Cl12 C1 H33 . . 108.9 ?
Cl11 C1 H33 . . 108.9 ?
H32 C1 H33 . . 107.8 ?
Cl22 C2 Cl21 . . 108.1(15) ?
Cl22 C2 H34 . . 110.1 ?
Cl21 C2 H34 . . 110.1 ?
Cl22 C2 H35 . . 110.1 ?
Cl21 C2 H35 . . 110.1 ?
H34 C2 H35 . . 108.4 ?
Cl32 C3 Cl31 . . 126(3) ?
Cl32 C3 H36 . . 105.9 ?
Cl31 C3 H36 . . 105.9 ?
Cl32 C3 H37 . . 105.9 ?
Cl31 C3 H37 . . 105.9 ?
H36 C3 H37 . . 106.2 ?
C13 C12 N11 . . 122.3(5) ?
C13 C12 C22 . . 123.0(5) ?
N11 C12 C22 . . 114.7(4) ?
C12 C13 C14 . . 119.3(5) ?
C12 C13 H1 . . 120.4 ?
C14 C13 H1 . . 120.4 ?
C15 C14 C13 . . 118.4(5) ?
C15 C14 H2 . . 120.8 ?
C13 C14 H2 . . 120.8 ?
C14 C15 C16 . . 121.2(6) ?
C14 C15 H3 . . 119.4 ?
C16 C15 H3 . . 119.4 ?
N11 C16 C15 . . 120.7(5) ?
N11 C16 C41 . . 119.2(4) ?
C15 C16 C41 . . 120.0(5) ?
N21 C22 C23 . . 119.1(6) ?
N21 C22 C12 . . 113.9(5) ?
C23 C22 C12 . . 127.0(5) ?
C22 C23 C24 . . 118.5(6) ?
C22 C23 H4 . . 120.7 ?
C24 C23 H4 . . 120.7 ?
C25 C24 C23 . . 121.4(6) ?
C25 C24 H5 . . 119.3 ?
C23 C24 H5 . . 119.3 ?
C24 C25 C26 . . 118.1(6) ?
C24 C25 H6 . . 120.9 ?
C26 C25 H6 . . 120.9 ?
N21 C26 C25 . . 119.3(6) ?
N21 C26 C32 . . 114.2(5) ?
C25 C26 C32 . . 126.4(6) ?
C33 C32 N31 . . 122.6(6) ?
C33 C32 C26 . . 122.3(5) ?
N31 C32 C26 . . 115.1(5) ?
C32 C33 C34 . . 119.5(6) ?
C32 C33 H7 . . 120.3 ?
C34 C33 H7 . . 120.3 ?
C35 C34 C33 . . 118.3(6) ?
C35 C34 H8 . . 120.9 ?
C33 C34 H8 . . 120.9 ?
C34 C35 C36 . . 121.4(6) ?
C34 C35 H9 . . 119.3 ?
C36 C35 H9 . . 119.3 ?
N31 C36 C35 . . 120.1(5) ?
N31 C36 C51 . . 121.5(5) ?
C35 C36 C51 . . 118.2(5) ?
C42 C41 C46 . . 120.3(5) ?
C42 C41 C16 . . 120.2(5) ?
C46 C41 C16 . . 119.4(5) ?
C43 C42 C41 . . 118.4(6) ?
C43 C42 C47 . . 119.7(6) ?
C41 C42 C47 . . 121.8(5) ?
C42 C43 C44 . . 122.2(6) ?
C42 C43 H10 . . 118.9 ?
C44 C43 H10 . . 118.9 ?
C43 C44 C45 . . 117.7(6) ?
C43 C44 C48 . . 120.8(7) ?
C45 C44 C48 . . 121.4(7) ?
C46 C45 C44 . . 122.5(6) ?
C46 C45 H11 . . 118.8 ?
C44 C45 H11 . . 118.8 ?
C45 C46 C41 . . 118.6(6) ?
C45 C46 C49 . . 120.5(6) ?
C41 C46 C49 . . 120.8(5) ?
C42 C47 H12 . . 109.5 ?
C42 C47 H13 . . 109.5 ?
H12 C47 H13 . . 109.5 ?
C42 C47 H14 . . 109.5 ?
H12 C47 H14 . . 109.5 ?
H13 C47 H14 . . 109.5 ?
C44 C48 H15 . . 109.5 ?
C44 C48 H16 . . 109.5 ?
H15 C48 H16 . . 109.5 ?
C44 C48 H17 . . 109.5 ?
H15 C48 H17 . . 109.5 ?
H16 C48 H17 . . 109.5 ?
C46 C49 H18 . . 109.5 ?
C46 C49 H19 . . 109.5 ?
H18 C49 H19 . . 109.5 ?
C46 C49 H20 . . 109.5 ?
H18 C49 H20 . . 109.5 ?
H19 C49 H20 . . 109.5 ?
C56 C51 C52 . . 120.6(5) ?
C56 C51 C36 . . 120.5(5) ?
C52 C51 C36 . . 118.6(5) ?
C51 C52 C53 . . 118.4(5) ?
C51 C52 C57 . . 122.2(6) ?
C53 C52 C57 . . 119.4(6) ?
C54 C53 C52 . . 120.8(6) ?
C54 C53 H21 . . 119.6 ?
C52 C53 H21 . . 119.6 ?
C55 C54 C53 . . 119.3(6) ?
C55 C54 C58 . . 120.2(7) ?
C53 C54 C58 . . 120.4(7) ?
C54 C55 C56 . . 121.2(6) ?
C54 C55 H22 . . 119.4 ?
C56 C55 H22 . . 119.4 ?
C51 C56 C55 . . 119.7(6) ?
C51 C56 C59 . . 122.4(5) ?
C55 C56 C59 . . 117.8(6) ?
C52 C57 H23 . . 109.5 ?
C52 C57 H24 . . 109.5 ?
H23 C57 H24 . . 109.5 ?
C52 C57 H25 . . 109.5 ?
H23 C57 H25 . . 109.5 ?
H24 C57 H25 . . 109.5 ?
C54 C58 H26 . . 109.5 ?
C54 C58 H27 . . 109.5 ?
H26 C58 H27 . . 109.5 ?
C54 C58 H28 . . 109.5 ?
H26 C58 H28 . . 109.5 ?
H27 C58 H28 . . 109.5 ?
C56 C59 H29 . . 109.5 ?
C56 C59 H30 . . 109.5 ?
H29 C59 H30 . . 109.5 ?
C56 C59 H31 . . 109.5 ?
H29 C59 H31 . . 109.5 ?
H30 C59 H31 . . 109.5 ?

loop_
_geom_bond_atom_site_label_1
_geom_bond_atom_site_label_2
_geom_bond_site_symmetry_2
_geom_bond_distance
_geom_bond_publ_flag
Pd1 N21 . 1.953(4) yes
Pd1 N31 . 2.089(4) yes
Pd1 N11 . 2.091(4) yes
Pd1 Cl1 . 2.2859(13) yes
Pd2 Cl3 . 2.3149(13) ?
Pd2 Cl3 2_757 2.3149(13) ?
Pd2 Cl2 2_757 2.3190(16) ?
Pd2 Cl2 . 2.3190(16) ?
Cl11 C1 . 1.743(8) ?
Cl12 C1 . 1.718(8) ?
Cl21 Cl31 . 0.62(3) ?
Cl21 C2 . 1.665(16) ?
Cl22 Cl32 . 1.445(11) ?
Cl22 C2 . 1.665(17) ?
Cl22 Cl31 . 2.29(3) ?
Cl31 C3 . 1.70(3) ?
Cl32 C3 . 1.70(3) ?
N11 C16 . 1.362(7) ?
N11 C12 . 1.389(6) ?
N21 C26 . 1.355(7) ?
N21 C22 . 1.360(7) ?
N31 C36 . 1.354(7) ?
N31 C32 . 1.385(7) ?
C1 H32 . 0.9900 ?
C1 H33 . 0.9900 ?
C2 H34 . 0.9900 ?
C2 H35 . 0.9900 ?
C3 H36 . 0.9900 ?
C3 H37 . 0.9900 ?
C12 C13 . 1.380(8) ?
C12 C22 . 1.477(8) ?
C13 C14 . 1.390(9) ?
C13 H1 . 0.9500 ?
C14 C15 . 1.386(8) ?
C14 H2 . 0.9500 ?
C15 C16 . 1.392(7) ?
C15 H3 . 0.9500 ?
C16 C41 . 1.494(7) ?
C22 C23 . 1.394(7) ?
C23 C24 . 1.397(9) ?
C23 H4 . 0.9500 ?
C24 C25 . 1.397(9) ?
C24 H5 . 0.9500 ?
C25 C26 . 1.399(8) ?
C25 H6 . 0.9500 ?
C26 C32 . 1.487(8) ?
C32 C33 . 1.372(8) ?
C33 C34 . 1.386(9) ?
C33 H7 . 0.9500 ?
C34 C35 . 1.371(9) ?
C34 H8 . 0.9500 ?
C35 C36 . 1.409(8) ?
C35 H9 . 0.9500 ?
C36 C51 . 1.511(7) ?
C41 C42 . 1.401(8) ?
C41 C46 . 1.413(8) ?
C42 C43 . 1.387(8) ?
C42 C47 . 1.522(8) ?
C43 C44 . 1.388(10) ?
C43 H10 . 0.9500 ?
C44 C45 . 1.394(10) ?
C44 C48 . 1.537(10) ?
C45 C46 . 1.368(8) ?
C45 H11 . 0.9500 ?
C46 C49 . 1.523(9) ?
C47 H12 . 0.9800 ?
C47 H13 . 0.9800 ?
C47 H14 . 0.9800 ?
C48 H15 . 0.9800 ?
C48 H16 . 0.9800 ?
C48 H17 . 0.9800 ?
C49 H18 . 0.9800 ?
C49 H19 . 0.9800 ?
C49 H20 . 0.9800 ?
C51 C56 . 1.381(8) ?
C51 C52 . 1.405(8) ?
C52 C53 . 1.405(8) ?
C52 C57 . 1.512(9) ?
C53 C54 . 1.397(10) ?
C53 H21 . 0.9500 ?
C54 C55 . 1.372(9) ?
C54 C58 . 1.536(9) ?
C55 C56 . 1.393(8) ?
C55 H22 . 0.9500 ?
C56 C59 . 1.525(8) ?
C57 H23 . 0.9800 ?
C57 H24 . 0.9800 ?
C57 H25 . 0.9800 ?
C58 H26 . 0.9800 ?
C58 H27 . 0.9800 ?
C58 H28 . 0.9800 ?
C59 H29 . 0.9800 ?
C59 H30 . 0.9800 ?
C59 H31 . 0.9800 ?

loop_
_geom_torsion_atom_site_label_1
_geom_torsion_atom_site_label_2
_geom_torsion_atom_site_label_3
_geom_torsion_atom_site_label_4
_geom_torsion
C2 Cl21 Cl31 C3 -7(2)
C2 Cl21 Cl31 Cl22 -41.0(16)
Cl32 Cl22 Cl31 Cl21 14(4)
C2 Cl22 Cl31 Cl21 64(3)
Cl32 Cl22 Cl31 C3 -40(3)
C2 Cl22 Cl31 C3 9(3)
C2 Cl22 Cl32 C3 1(3)
Cl31 Cl22 Cl32 C3 31(2)
N21 Pd1 N11 C16 166.3(5)
N31 Pd1 N11 C16 144.6(5)
Cl1 Pd1 N11 C16 -32.5(5)
N21 Pd1 N11 C12 -10.3(3)
N31 Pd1 N11 C12 -32.0(7)
Cl1 Pd1 N11 C12 150.8(3)
N31 Pd1 N21 C26 -11.1(4)
N11 Pd1 N21 C26 176.1(4)
Cl1 Pd1 N21 C26 80.8(6)
N31 Pd1 N21 C22 -172.5(4)
N11 Pd1 N21 C22 14.7(4)
Cl1 Pd1 N21 C22 -80.5(6)
N21 Pd1 N31 C36 -172.6(5)
N11 Pd1 N31 C36 -151.0(5)
Cl1 Pd1 N31 C36 26.2(5)
N21 Pd1 N31 C32 7.1(4)
N11 Pd1 N31 C32 28.7(7)
Cl1 Pd1 N31 C32 -154.1(3)
Cl32 Cl22 C2 Cl21 115.1(11)
Cl31 Cl22 C2 Cl21 -16.7(11)
Cl31 Cl21 C2 Cl22 51(4)
Cl22 Cl32 C3 Cl31 -55(3)
Cl21 Cl31 C3 Cl32 -97(5)
Cl22 Cl31 C3 Cl32 41(2)
C16 N11 C12 C13 5.7(8)
Pd1 N11 C12 C13 -177.2(4)
C16 N11 C12 C22 -172.1(4)
Pd1 N11 C12 C22 5.0(5)
N11 C12 C13 C14 -4.1(8)
C22 C12 C13 C14 173.5(5)
C12 C13 C14 C15 0.4(9)
C13 C14 C15 C16 1.4(9)
C12 N11 C16 C15 -3.7(7)
Pd1 N11 C16 C15 179.8(4)
C12 N11 C16 C41 174.8(5)
Pd1 N11 C16 C41 -1.7(7)
C14 C15 C16 N11 0.3(9)
C14 C15 C16 C41 -178.2(5)
C26 N21 C22 C23 5.1(7)
Pd1 N21 C22 C23 165.2(4)
C26 N21 C22 C12 -176.1(5)
Pd1 N21 C22 C12 -16.1(6)
C13 C12 C22 N21 -171.3(5)
N11 C12 C22 N21 6.5(6)
C13 C12 C22 C23 7.3(9)
N11 C12 C22 C23 -174.9(5)
N21 C22 C23 C24 -0.1(8)
C12 C22 C23 C24 -178.7(5)
C22 C23 C24 C25 -2.7(8)
C23 C24 C25 C26 0.9(9)
C22 N21 C26 C25 -7.1(8)
Pd1 N21 C26 C25 -167.2(4)
C22 N21 C26 C32 172.9(5)
Pd1 N21 C26 C32 12.7(6)
C24 C25 C26 N21 3.9(8)
C24 C25 C26 C32 -176.0(5)
C36 N31 C32 C33 -3.7(8)
Pd1 N31 C32 C33 176.5(5)
C36 N31 C32 C26 177.2(5)
Pd1 N31 C32 C26 -2.6(6)
N21 C26 C32 C33 174.7(5)
C25 C26 C32 C33 -5.4(9)
N21 C26 C32 N31 -6.2(7)
C25 C26 C32 N31 173.7(5)
N31 C32 C33 C34 -0.4(10)
C26 C32 C33 C34 178.7(6)
C32 C33 C34 C35 3.8(10)
C33 C34 C35 C36 -3.3(10)
C32 N31 C36 C35 4.1(8)
Pd1 N31 C36 C35 -176.1(4)
C32 N31 C36 C51 -170.4(5)
Pd1 N31 C36 C51 9.4(8)
C34 C35 C36 N31 -0.8(10)
C34 C35 C36 C51 173.9(6)
N11 C16 C41 C42 110.5(6)
C15 C16 C41 C42 -71.0(7)
N11 C16 C41 C46 -71.6(7)
C15 C16 C41 C46 106.9(6)
C46 C41 C42 C43 2.9(9)
C16 C41 C42 C43 -179.2(5)
C46 C41 C42 C47 -178.8(5)
C16 C41 C42 C47 -0.8(9)
C41 C42 C43 C44 0.7(10)
C47 C42 C43 C44 -177.6(7)
C42 C43 C44 C45 -2.8(11)
C42 C43 C44 C48 178.0(8)
C43 C44 C45 C46 1.2(11)
C48 C44 C45 C46 -179.6(8)
C44 C45 C46 C41 2.3(10)
C44 C45 C46 C49 -175.2(7)
C42 C41 C46 C45 -4.4(9)
C16 C41 C46 C45 177.7(6)
C42 C41 C46 C49 173.1(6)
C16 C41 C46 C49 -4.8(8)
N31 C36 C51 C56 68.9(7)
C35 C36 C51 C56 -105.7(7)
N31 C36 C51 C52 -116.6(6)
C35 C36 C51 C52 68.8(7)
C56 C51 C52 C53 -0.7(8)
C36 C51 C52 C53 -175.2(5)
C56 C51 C52 C57 -178.8(6)
C36 C51 C52 C57 6.7(8)
C51 C52 C53 C54 -0.1(9)
C57 C52 C53 C54 178.1(6)
C52 C53 C54 C55 0.5(10)
C52 C53 C54 C58 178.1(6)
C53 C54 C55 C56 -0.1(10)
C58 C54 C55 C56 -177.7(6)
C52 C51 C56 C55 1.1(8)
C36 C51 C56 C55 175.5(5)
C52 C51 C56 C59 -178.0(5)
C36 C51 C56 C59 -3.6(8)
C54 C55 C56 C51 -0.7(9)
C54 C55 C56 C59 178.4(6)
